data_4125157
loop_
_publ_author_name
'Wu, Junliang'
'Deng, Xiaozhou'
'Hirao, Hajime'
'Yoshikai, Naohiko'

_publ_section_title
;
 Pd-Catalyzed Conversion of Alkynyl-\l(3)-iodanes to Alkenyl-\l(3)-iodanes
 via Stereoselective 1,2-Iodine(III) Shift/1,1-Hydrocarboxylation.
;
_journal_issue 29
_journal_name_full 'Journal of the American Chemical Society'
_journal_page_first 9105
_journal_page_last 9108
_journal_paper_doi 10.1021/jacs.6b06247
_journal_volume 138
_journal_year 2016
_chemical_formula_sum 'C49 H32 Cl2 F12 I2 O6'
_chemical_formula_weight 1269.44
_space_group_crystal_system triclinic
_space_group_IT_number 2
_space_group_name_Hall '-P 1'
_space_group_name_H-M_alt 'P -1'
_symmetry_space_group_name_Hall '-P 1'
_symmetry_space_group_name_H-M 'P -1'
_atom_sites_solution_hydrogens geom
_cell_angle_alpha 89.531(2)
_cell_angle_beta 71.447(2)
_cell_angle_gamma 64.321(2)
_cell_formula_units_Z 1
_cell_length_a 10.0301(4)
_cell_length_b 11.1977(5)
_cell_length_c 12.2876(5)
_cell_measurement_reflns_used 6130
_cell_measurement_temperature 103.(2)
_cell_measurement_theta_max 25.4263
_cell_measurement_theta_min 2.3428
_cell_volume 1165.47(9)
_computing_cell_refinement 'SAINT V8.37A (Bruker AXS Inc., 2015)'
_computing_data_collection 'APEX3 (Bruker AXS Inc., 2015)'
_computing_data_reduction 'SAINT V8.37A (Bruker AXS Inc., 2015)'
_computing_molecular_graphics 'XP (Bruker AXS Inc., 2015)'
_computing_publication_material 'APEX3 (Bruker AXS Inc., 2015)'
_computing_structure_refinement 'SHELXL-2014/7 (Sheldrick, 2014)'
_computing_structure_solution 'XS, VERSION 2013/1'
_diffrn_ambient_temperature 103.(2)
_diffrn_detector_area_resol_mean 8.3333
_diffrn_measured_fraction_theta_full 0.996
_diffrn_measured_fraction_theta_max 0.996
_diffrn_measurement_device_type 'CCD area detector'
_diffrn_measurement_method 'phi and omega scans'
_diffrn_radiation_monochromator graphite
_diffrn_radiation_type MoK\a
_diffrn_radiation_wavelength 0.71073
_diffrn_reflns_av_R_equivalents 0.1123
_diffrn_reflns_av_unetI/netI 0.0842
_diffrn_reflns_limit_h_max 14
_diffrn_reflns_limit_h_min -14
_diffrn_reflns_limit_k_max 16
_diffrn_reflns_limit_k_min -16
_diffrn_reflns_limit_l_max 17
_diffrn_reflns_limit_l_min -17
_diffrn_reflns_number 36809
_diffrn_reflns_theta_full 31.19
_diffrn_reflns_theta_max 31.19
_diffrn_reflns_theta_min 1.77
_diffrn_source 'fine-focus sealed tube'
_diffrn_source_type 'Bruker KappaCCD'
_exptl_absorpt_coefficient_mu 1.563
_exptl_absorpt_correction_T_max 0.91
_exptl_absorpt_correction_T_min 0.76
_exptl_absorpt_correction_type multi-scan
_exptl_absorpt_process_details
;
SADABS-2014/5 - Bruker AXS area detector scaling and absorption correction
;
_exptl_crystal_colour colourless
_exptl_crystal_density_diffrn 1.809
_exptl_crystal_density_method 'not measured'
_exptl_crystal_description block
_exptl_crystal_F_000 622
_exptl_crystal_size_max 0.120
_exptl_crystal_size_mid 0.100
_exptl_crystal_size_min 0.060
_refine_diff_density_max 0.797
_refine_diff_density_min -0.911
_refine_ls_extinction_method none
_refine_ls_goodness_of_fit_ref 1.004
_refine_ls_hydrogen_treatment constr
_refine_ls_matrix_type full
_refine_ls_number_parameters 334
_refine_ls_number_reflns 7531
_refine_ls_number_restraints 32
_refine_ls_restrained_S_all 1.006
_refine_ls_R_factor_all 0.0543
_refine_ls_R_factor_gt 0.0424
_refine_ls_shift/su_max 0.002
_refine_ls_shift/su_mean 0.000
_refine_ls_structure_factor_coef Fsqd
_refine_ls_weighting_details 'w=1/[\s^2^(Fo^2^)+(0.0269P)^2^] where P=(Fo^2^+2Fc^2^)/3'
_refine_ls_weighting_scheme calc
_refine_ls_wR_factor_gt 0.0953
_refine_ls_wR_factor_ref 0.1023
_reflns_number_gt 6363
_reflns_number_total 7531
_reflns_threshold_expression 'I > 2\s(I)'
_cod_data_source_file ja6b06247_si_003.cif
_cod_data_source_block yoshi44
_cod_depositor_comments
;
The following automatic conversions were performed:

'_exptl_absorpt_correction_type' value 'Multi-Scan' changed to
'multi-scan' according to
/usr/data/users/saulius/crontab/automatic-downloads/rss-feeds/ACS/lib/dictionaries/cif_core.dic
dictionary named 'cif_core.dic' version 2.4.2 from 2011-04-26.

Automatic conversion script
Id: cif_fix_values 4268 2015-11-12 08:31:59Z antanas 

 Adding full bibliography for 4125157--4125158.cif.
;
_cod_database_code 4125157

loop_
_space_group_symop_operation_xyz
'x, y, z'
'-x, -y, -z'

loop_
_atom_site_type_symbol
_atom_site_label
_atom_site_fract_x
_atom_site_fract_y
_atom_site_fract_z
_atom_site_U_iso_or_equiv
_atom_site_adp_type
_atom_site_calc_flag
_atom_site_refinement_flags_adp
_atom_site_refinement_flags_occupancy
_atom_site_refinement_flags_posn
_atom_site_occupancy
_atom_site_disorder_assembly
_atom_site_disorder_group
I I1 0.82621(2) 0.58178(2) 0.66128(2) 0.01618(6) Uani d . . . 1 . .
C C1 0.8437(4) 0.7107(3) 0.7753(2) 0.0186(5) Uani d . . . 1 . .
C C2 0.7407(4) 0.7545(3) 0.8884(3) 0.0244(6) Uani d . . . 1 . .
H H2 0.6565 0.7312 0.9159 0.029 Uiso calc U . R 1 . .
C C3 0.7618(4) 0.8334(3) 0.9616(3) 0.0273(7) Uani d . . . 1 . .
H H3 0.6924 0.8635 1.0401 0.033 Uiso calc U . R 1 . .
C C4 0.8830(4) 0.8683(3) 0.9210(3) 0.0262(7) Uani d . . . 1 . .
H H4 0.8974 0.9219 0.9714 0.031 Uiso calc U . R 1 . .
C C5 0.9840(4) 0.8248(3) 0.8060(3) 0.0226(6) Uani d . . . 1 . .
H H5 1.0665 0.8501 0.7782 0.027 Uiso calc U . R 1 . .
C C6 0.9665(3) 0.7452(3) 0.7310(2) 0.0180(5) Uani d . . . 1 . .
C C7 1.0742(3) 0.6936(3) 0.6030(2) 0.0174(5) Uani d . . . 1 . .
C C8 1.2503(4) 0.6238(3) 0.5914(3) 0.0224(6) Uani d . . . 1 . .
C C9 1.0410(4) 0.8156(3) 0.5369(3) 0.0212(6) Uani d . . . 1 . .
C C10 0.6146(4) 0.5861(3) 0.7825(3) 0.0199(6) Uani d . . . 1 . .
C C11 0.6253(4) 0.4579(3) 0.8208(3) 0.0219(6) Uani d . . . 1 . .
C C12 0.7494(4) 0.3731(4) 0.8563(3) 0.0337(8) Uani d . . . 1 . .
H H12 0.8268 0.3995 0.8584 0.04 Uiso calc U . R 1 . .
C C13 0.7610(4) 0.2515(4) 0.8882(4) 0.0403(9) Uani d . . . 1 . .
H H13 0.8458 0.1952 0.9125 0.048 Uiso calc U . R 1 . .
C C14 0.6498(5) 0.2115(4) 0.8849(3) 0.0377(9) Uani d . . . 1 . .
H H14 0.6579 0.1277 0.9066 0.045 Uiso calc U . R 1 . .
C C15 0.5268(5) 0.2943(3) 0.8500(3) 0.0341(8) Uani d . . . 1 . .
H H15 0.4497 0.2674 0.848 0.041 Uiso calc U . R 1 . .
C C16 0.5150(4) 0.4159(3) 0.8179(3) 0.0272(7) Uani d . . . 1 . .
H H16 0.4301 0.4716 0.7934 0.033 Uiso calc U . R 1 . .
C C17 0.4800(4) 0.6969(3) 0.8029(3) 0.0237(6) Uani d . . . 1 . .
H H17 0.3829 0.6998 0.8507 0.028 Uiso calc U . R 1 . .
C C18 0.3403(3) 0.9201(3) 0.7756(3) 0.0194(6) Uani d . . . 1 . .
C C19 0.3626(4) 1.0230(3) 0.7076(3) 0.0234(6) Uani d . . . 1 . .
C C20 0.5095(4) 1.0202(3) 0.6591(3) 0.0258(6) Uani d . . . 1 . .
H H20 0.5991 0.951 0.6705 0.031 Uiso calc U . R 1 . .
C C21 0.5259(4) 1.1176(3) 0.5944(3) 0.0305(7) Uani d . . . 1 . .
H H21 0.6263 1.1162 0.5626 0.037 Uiso calc U . R 1 . .
C C22 0.3958(5) 1.2175(3) 0.5758(3) 0.0340(8) Uani d . . . 1 . .
H H22 0.4071 1.2844 0.5311 0.041 Uiso calc U . R 1 . .
C C23 0.2492(5) 1.2196(4) 0.6225(3) 0.0402(9) Uani d . . . 1 . .
H H23 0.1607 1.287 0.6085 0.048 Uiso calc U . R 1 . .
C C24 0.2312(4) 1.1238(3) 0.6895(3) 0.0312(7) Uani d . . . 1 . .
H H24 0.1303 1.1267 0.723 0.037 Uiso calc U . R 1 . .
F F1 1.2737(2) 0.5294(2) 0.65994(19) 0.0352(5) Uani d . . . 1 . .
F F2 1.3045(2) 0.7052(2) 0.61984(18) 0.0305(4) Uani d . . . 1 . .
F F3 1.3432(2) 0.5630(2) 0.48300(17) 0.0300(4) Uani d . . . 1 . .
F F4 1.0705(3) 0.90904(19) 0.57645(18) 0.0326(5) Uani d . . . 1 . .
F F5 1.1270(2) 0.7797(2) 0.42356(16) 0.0322(4) Uani d . . . 1 . .
F F6 0.8898(2) 0.8750(2) 0.54675(18) 0.0330(5) Uani d . . . 1 . .
O O1 1.0458(3) 0.6035(2) 0.55385(18) 0.0211(4) Uani d . . . 1 . .
O O2 0.4819(2) 0.8070(2) 0.75475(19) 0.0233(4) Uani d . . . 1 . .
O O3 0.2171(3) 0.9283(2) 0.8406(2) 0.0253(5) Uani d . . . 1 . .
Cl Cl1 0.1205(3) 0.4004(2) 0.85897(17) 0.0315(4) Uani d U P D 0.5 A -1
C C25 0.0944(8) 0.5203(7) 0.9687(5) 0.0324(15) Uani d U P D 0.5 A -1
H H25A 0.1928 0.4896 0.9864 0.039 Uiso calc U P R 0.5 A -1
H H25B 0.0725 0.6072 0.9398 0.039 Uiso calc U P R 0.5 A -1
Cl Cl2 -0.0640(2) 0.5419(2) 1.09702(18) 0.0388(4) Uani d U P D 0.5 A -1

loop_
_atom_site_aniso_label
_atom_site_aniso_U_11
_atom_site_aniso_U_22
_atom_site_aniso_U_33
_atom_site_aniso_U_12
_atom_site_aniso_U_13
_atom_site_aniso_U_23
I1 0.01877(10) 0.01493(9) 0.01402(9) -0.00798(7) -0.00420(7) 0.00107(6)
C1 0.0249(15) 0.0138(12) 0.0147(12) -0.0074(11) -0.0057(11) 0.0013(10)
C2 0.0345(18) 0.0204(14) 0.0163(14) -0.0130(13) -0.0057(13) 0.0028(11)
C3 0.0397(19) 0.0209(14) 0.0159(14) -0.0105(14) -0.0074(13) -0.0007(11)
C4 0.0355(18) 0.0199(14) 0.0220(15) -0.0088(14) -0.0141(14) -0.0011(11)
C5 0.0269(16) 0.0181(13) 0.0268(15) -0.0107(12) -0.0135(13) 0.0021(11)
C6 0.0211(14) 0.0158(12) 0.0170(13) -0.0067(11) -0.0089(11) 0.0027(10)
C7 0.0201(14) 0.0165(12) 0.0173(13) -0.0089(11) -0.0078(11) 0.0034(10)
C8 0.0214(15) 0.0225(14) 0.0232(15) -0.0083(12) -0.0100(12) 0.0031(11)
C9 0.0211(15) 0.0250(14) 0.0187(14) -0.0109(12) -0.0080(12) 0.0070(11)
C10 0.0209(14) 0.0212(13) 0.0166(13) -0.0102(12) -0.0044(11) 0.0030(10)
C11 0.0221(15) 0.0216(14) 0.0180(13) -0.0086(12) -0.0039(12) 0.0052(11)
C12 0.0222(17) 0.0348(18) 0.046(2) -0.0142(15) -0.0128(16) 0.0202(16)
C13 0.0250(18) 0.039(2) 0.048(2) -0.0093(16) -0.0081(17) 0.0232(18)
C14 0.040(2) 0.0259(17) 0.0328(19) -0.0123(16) 0.0007(16) 0.0103(14)
C15 0.044(2) 0.0298(17) 0.0346(19) -0.0222(17) -0.0136(17) 0.0099(15)
C16 0.0376(19) 0.0251(15) 0.0258(16) -0.0172(15) -0.0156(15) 0.0100(12)
C17 0.0245(16) 0.0229(14) 0.0230(15) -0.0123(13) -0.0052(12) 0.0058(12)
C18 0.0170(14) 0.0176(13) 0.0200(14) -0.0057(11) -0.0049(11) -0.0028(10)
C19 0.0255(16) 0.0159(13) 0.0230(15) -0.0063(12) -0.0057(12) -0.0013(11)
C20 0.0249(16) 0.0226(15) 0.0278(16) -0.0094(13) -0.0084(13) 0.0006(12)
C21 0.0315(18) 0.0217(15) 0.0359(19) -0.0112(14) -0.0102(15) 0.0035(13)
C22 0.042(2) 0.0210(15) 0.0285(17) -0.0073(15) -0.0086(16) 0.0044(13)
C23 0.034(2) 0.0255(17) 0.038(2) 0.0030(15) -0.0073(17) 0.0078(15)
C24 0.0221(16) 0.0241(16) 0.0316(18) -0.0005(13) -0.0037(14) 0.0017(13)
F1 0.0344(12) 0.0268(10) 0.0388(12) -0.0058(9) -0.0176(10) 0.0135(9)
F2 0.0214(10) 0.0338(11) 0.0390(12) -0.0131(9) -0.0126(9) -0.0004(9)
F3 0.0189(9) 0.0320(10) 0.0270(10) -0.0040(8) -0.0038(8) -0.0051(8)
F4 0.0477(13) 0.0232(9) 0.0373(11) -0.0212(9) -0.0206(10) 0.0126(8)
F5 0.0344(11) 0.0374(11) 0.0193(9) -0.0153(10) -0.0043(8) 0.0096(8)
F6 0.0226(10) 0.0380(11) 0.0356(11) -0.0088(9) -0.0142(9) 0.0193(9)
O1 0.0237(11) 0.0230(10) 0.0164(10) -0.0131(9) -0.0032(8) -0.0019(8)
O2 0.0178(10) 0.0166(10) 0.0273(11) -0.0044(8) -0.0024(9) 0.0045(8)
O3 0.0213(11) 0.0245(11) 0.0266(12) -0.0100(9) -0.0044(9) -0.0046(9)
Cl1 0.0372(11) 0.0322(9) 0.0273(9) -0.0151(8) -0.0150(8) 0.0041(7)
C25 0.030(3) 0.036(3) 0.029(3) -0.012(3) -0.012(3) -0.001(3)
Cl2 0.0310(10) 0.0406(11) 0.0268(9) -0.0032(9) -0.0064(8) 0.0053(8)

loop_
_atom_type_symbol
_atom_type_description
_atom_type_scat_dispersion_real
_atom_type_scat_dispersion_imag
_atom_type_scat_source
C C 0.0033 0.0016 'International Tables Vol C Tables 4.2.6.8 and 6.1.1.4'
H H 0.0000 0.0000 'International Tables Vol C Tables 4.2.6.8 and 6.1.1.4'
F F 0.0171 0.0103 'International Tables Vol C Tables 4.2.6.8 and 6.1.1.4'
I I -0.4742 1.8119 'International Tables Vol C Tables 4.2.6.8 and 6.1.1.4'
O O 0.0106 0.0060 'International Tables Vol C Tables 4.2.6.8 and 6.1.1.4'
Cl Cl 0.1484 0.1585 'International Tables Vol C Tables 4.2.6.8 and 6.1.1.4'

loop_
_geom_angle_atom_site_label_1
_geom_angle_atom_site_label_2
_geom_angle_atom_site_label_3
_geom_angle
C1 I1 C10 94.85(11)
C1 I1 O1 75.94(10)
C10 I1 O1 170.71(9)
C2 C1 C6 122.2(3)
C2 C1 I1 121.0(2)
C6 C1 I1 116.7(2)
C1 C2 C3 118.9(3)
C4 C3 C2 120.4(3)
C3 C4 C5 119.8(3)
C6 C5 C4 121.2(3)
C5 C6 C1 117.5(3)
C5 C6 C7 123.8(3)
C1 C6 C7 118.7(2)
O1 C7 C6 111.9(2)
O1 C7 C9 108.9(2)
C6 C7 C9 107.8(2)
O1 C7 C8 107.4(2)
C6 C7 C8 111.0(2)
C9 C7 C8 110.0(2)
F1 C8 F3 107.1(2)
F1 C8 F2 106.9(2)
F3 C8 F2 106.6(3)
F1 C8 C7 109.6(3)
F3 C8 C7 111.3(2)
F2 C8 C7 115.0(2)
F6 C9 F4 106.9(3)
F6 C9 F5 107.5(2)
F4 C9 F5 106.7(2)
F6 C9 C7 109.8(2)
F4 C9 C7 113.7(2)
F5 C9 C7 112.0(2)
C17 C10 C11 124.2(3)
C17 C10 I1 117.9(2)
C11 C10 I1 117.0(2)
C16 C11 C12 118.1(3)
C16 C11 C10 120.5(3)
C12 C11 C10 121.4(3)
C13 C12 C11 120.9(3)
C12 C13 C14 120.2(3)
C15 C14 C13 119.5(3)
C16 C15 C14 120.5(3)
C15 C16 C11 120.9(3)
C10 C17 O2 119.6(3)
O3 C18 O2 122.4(3)
O3 C18 C19 126.5(3)
O2 C18 C19 111.1(3)
C20 C19 C24 119.8(3)
C20 C19 C18 122.0(3)
C24 C19 C18 118.1(3)
C21 C20 C19 120.3(3)
C20 C21 C22 120.0(3)
C23 C22 C21 119.9(3)
C24 C23 C22 120.4(3)
C23 C24 C19 119.6(3)
C7 O1 I1 116.02(17)
C17 O2 C18 118.5(2)
Cl2 C25 Cl1 110.7(4)

loop_
_geom_bond_atom_site_label_1
_geom_bond_atom_site_label_2
_geom_bond_distance
I1 C1 2.117(3)
I1 C10 2.151(3)
I1 O1 2.294(2)
C1 C2 1.378(4)
C1 C6 1.395(4)
C2 C3 1.390(4)
C3 C4 1.379(5)
C4 C5 1.390(4)
C5 C6 1.388(4)
C6 C7 1.538(4)
C7 O1 1.354(3)
C7 C9 1.548(4)
C7 C8 1.548(4)
C8 F1 1.333(4)
C8 F3 1.335(4)
C8 F2 1.344(3)
C9 F6 1.330(3)
C9 F4 1.337(3)
C9 F5 1.338(3)
C10 C17 1.328(4)
C10 C11 1.476(4)
C11 C16 1.387(4)
C11 C12 1.399(5)
C12 C13 1.379(5)
C13 C14 1.382(6)
C14 C15 1.381(5)
C15 C16 1.380(4)
C17 O2 1.368(3)
C18 O3 1.203(4)
C18 O2 1.378(3)
C18 C19 1.472(4)
C19 C20 1.389(5)
C19 C24 1.397(5)
C20 C21 1.380(5)
C21 C22 1.389(5)
C22 C23 1.388(6)
C23 C24 1.385(5)
Cl1 C25 1.786(6)
C25 Cl2 1.775(6)
